data_4343308
loop_
_publ_author_name
'Chen, Kelly'
'Shearer, Jason'
'Catalano, Vincent J.'

_publ_section_title
;
 Subtle Modulation of Cu4X4L2 Phosphine Cluster Cores Leads to Changes in
 Luminescence.
;
_journal_issue 13
_journal_name_full 'Inorganic chemistry'
_journal_page_first 6245
_journal_page_last 6256
_journal_paper_doi 10.1021/acs.inorgchem.5b00443
_journal_volume 54
_journal_year 2015
_chemical_formula_moiety 'C34 H28 Br4 Cu4 N2 P2, 2(C H2 Cl2)'
_chemical_formula_sum 'C36 H32 Br4 Cl4 Cu4 N2 P2'
_chemical_formula_weight 1270.17
_chemical_name_systematic
;
 ? 
;
_space_group_crystal_system triclinic
_space_group_IT_number 2
_space_group_name_Hall '-P 1'
_space_group_name_H-M_alt 'P -1'
_symmetry_space_group_name_Hall '-P 1'
_symmetry_space_group_name_H-M 'P -1'
_atom_sites_solution_hydrogens geom
_audit_creation_date 2014-01-29
_audit_creation_method
;
Olex2 1.2
(compiled 2013.12.10 svn.r2850 for OlexSys, GUI svn.r4736)
;
_cell_angle_alpha 91.880(3)
_cell_angle_beta 98.999(2)
_cell_angle_gamma 103.505(3)
_cell_formula_units_Z 2
_cell_length_a 10.2258(17)
_cell_length_b 11.0279(19)
_cell_length_c 19.447(3)
_cell_measurement_reflns_used 5323
_cell_measurement_temperature 100(2)
_cell_measurement_theta_max 25.06
_cell_measurement_theta_min 2.46
_cell_volume 2100.6(6)
_computing_cell_refinement 'Bruker SAINT'
_computing_data_collection 'Bruker APEX2'
_computing_data_reduction 'SAINT v8.27A (Bruker, 2012)'
_computing_molecular_graphics 'Olex2 (Dolomanov et al., 2009)'
_computing_publication_material 'Olex2 (Dolomanov et al., 2009)'
_computing_structure_refinement 'SHELXL-2013 (Sheldrick, 2013)'
_computing_structure_solution 'SHELXS-97 (Sheldrick, 2008)'
_diffrn_ambient_temperature 100.15
_diffrn_measured_fraction_theta_full 0.982
_diffrn_measured_fraction_theta_max 0.999
_diffrn_measurement_device_type 'Bruker APEX-II CCD'
_diffrn_measurement_method '\f and \w scans'
_diffrn_radiation_monochromator graphite
_diffrn_radiation_type MoK\a
_diffrn_radiation_wavelength 0.71073
_diffrn_reflns_av_R_equivalents 0.0612
_diffrn_reflns_av_unetI/netI 0.0485
_diffrn_reflns_laue_measured_fraction_full 0.982
_diffrn_reflns_laue_measured_fraction_max 0.999
_diffrn_reflns_limit_h_max 12
_diffrn_reflns_limit_h_min -12
_diffrn_reflns_limit_k_max 13
_diffrn_reflns_limit_k_min -13
_diffrn_reflns_limit_l_max 23
_diffrn_reflns_limit_l_min -23
_diffrn_reflns_number 36287
_diffrn_reflns_point_group_measured_fraction_full 0.982
_diffrn_reflns_point_group_measured_fraction_max 0.999
_diffrn_reflns_theta_full 25.242
_diffrn_reflns_theta_max 25.077
_diffrn_reflns_theta_min 1.063
_diffrn_standards_number 0
_exptl_absorpt_coefficient_mu 6.162
_exptl_absorpt_correction_T_max 0.7452
_exptl_absorpt_correction_T_min 0.5298
_exptl_absorpt_correction_type multi-scan
_exptl_absorpt_process_details
'SADABS-2012/1 (Bruker,2012) was used for absorption correction. wR2(int) was 0.0859 before and 0.0500 after correction. The Ratio of minimum to maximum transmission is 0.7110. The \l/2 correction factor is 0.0015.'
_exptl_crystal_colour clear
_exptl_crystal_colour_lustre clear
_exptl_crystal_density_diffrn 2.008
_exptl_crystal_description block
_exptl_crystal_F_000 1232
_exptl_crystal_size_max 0.198
_exptl_crystal_size_mid 0.034
_exptl_crystal_size_min 0.028
_exptl_transmission_factor_max 0.7452
_exptl_transmission_factor_min 0.5298
_refine_diff_density_max 1.230
_refine_diff_density_min -1.096
_refine_diff_density_rms 0.122
_refine_ls_extinction_method none
_refine_ls_goodness_of_fit_ref 1.000
_refine_ls_hydrogen_treatment constr
_refine_ls_matrix_type full
_refine_ls_number_parameters 479
_refine_ls_number_reflns 7456
_refine_ls_number_restraints 0
_refine_ls_restrained_S_all 1.000
_refine_ls_R_factor_all 0.0667
_refine_ls_R_factor_gt 0.0381
_refine_ls_shift/su_max 0.001
_refine_ls_shift/su_mean 0.000
_refine_ls_structure_factor_coef Fsqd
_refine_ls_weighting_details 'w=1/[\s^2^(Fo^2^)+(0.0532P)^2^] where P=(Fo^2^+2Fc^2^)/3'
_refine_ls_weighting_scheme calc
_refine_ls_wR_factor_gt 0.0867
_refine_ls_wR_factor_ref 0.0978
_reflns_Friedel_coverage 0.000
_reflns_number_gt 5319
_reflns_number_total 7456
_reflns_threshold_expression 'I > 2\s(I)'
_cod_data_source_file ic5b00443_si_002.cif
_cod_data_source_block kc036_0m
_cod_depositor_comments 'Adding full bibliography for 4343305--4343312.cif.'
_cod_original_cell_volume 2100.7(6)
_cod_database_code 4343308
_shelxl_version_number 2013-4
_shelx_space_group_comment
;
The symmetry employed for this shelxl refinement is uniquely defined 
by the following loop, which should always be used as a source of 
symmetry information in preference to the above space-group names. 
They are only intended as comments. 
;
_shelx_estimated_absorpt_t_max 0.846
_shelx_estimated_absorpt_t_min 0.375
_olex2_refinement_description
;
1. Fixed Uiso
 At 1.2 times of:
  All C(H) groups, All C(H,H) groups, All C(H,H,H,H) groups
2. Others
 Sof(H2Sc)=Sof(H2Sd)=Sof(Cl3T)=1-FVAR(1)
 Sof(H2Sa)=Sof(H2Sb)=Sof(Cl3S)=FVAR(1)
3.a Secondary CH2 refined with riding coordinates:
 C2S(H2Sa,H2Sb), C2S(H2Sc,H2Sd), C1S(H1Sa,H1Sb)
3.b Aromatic/amide H refined with riding coordinates:
 C2(H2), C3(H3), C4(H4), C5(H5), C6(H6), C8(H8), C9(H9), C10(H10), C11(H11),
 C12(H12), C14(H14), C15(H15), C16(H16), C17(H17), C19(H19), C20(H20), C21(H21),
  C22(H22), C23(H23), C25(H25), C26(H26), C27(H27), C28(H28), C29(H29),
 C31(H31), C32(H32), C33(H33), C34(H34)
;

loop_
_space_group_symop_operation_xyz
'x, y, z'
'-x, -y, -z'

loop_
_atom_site_label
_atom_site_type_symbol
_atom_site_fract_x
_atom_site_fract_y
_atom_site_fract_z
_atom_site_U_iso_or_equiv
_atom_site_adp_type
_atom_site_occupancy
_atom_site_site_symmetry_order
_atom_site_calc_flag
_atom_site_refinement_flags_posn
_atom_site_refinement_flags_occupancy
_atom_site_disorder_assembly
_atom_site_disorder_group
Cu1 Cu 0.63751(7) 0.16782(7) 0.25037(3) 0.02395(18) Uani 1 1 d . . . .
Cu2 Cu 0.48450(7) -0.00594(6) 0.14485(4) 0.02545(18) Uani 1 1 d . . . .
Cu3 Cu 0.37634(7) -0.12991(7) 0.24683(3) 0.02390(18) Uani 1 1 d . . . .
Cu4 Cu 0.54319(8) 0.02992(7) 0.34889(4) 0.0330(2) Uani 1 1 d . . . .
Br1 Br 0.76266(5) 0.19347(5) 0.36901(3) 0.02045(14) Uani 1 1 d . . . .
Br2 Br 0.39336(5) 0.12223(5) 0.26863(3) 0.01705(13) Uani 1 1 d . . . .
Br3 Br 0.25859(5) -0.16455(5) 0.12852(3) 0.02303(15) Uani 1 1 d . . . .
Br4 Br 0.62482(5) -0.09324(5) 0.23020(3) 0.01692(13) Uani 1 1 d . . . .
N1 N 0.4822(4) 0.1158(4) 0.0739(2) 0.0163(10) Uani 1 1 d . . . .
N2 N 0.5321(4) -0.0908(4) 0.4210(2) 0.0154(10) Uani 1 1 d . . . .
P1 P 0.70496(13) 0.25479(12) 0.15802(7) 0.0142(3) Uani 1 1 d . . . .
P2 P 0.30379(13) -0.22093(12) 0.33671(7) 0.0144(3) Uani 1 1 d . . . .
C1 C 0.7705(5) 0.4239(5) 0.1679(3) 0.0181(12) Uani 1 1 d . . . .
C2 C 0.7200(6) 0.4910(5) 0.2159(3) 0.0280(14) Uani 1 1 d . . . .
H2 H 0.6571 0.4476 0.2431 0.034 Uiso 1 1 calc R . . .
C3 C 0.7613(6) 0.6198(5) 0.2237(3) 0.0321(15) Uani 1 1 d . . . .
H3 H 0.7256 0.6650 0.2557 0.038 Uiso 1 1 calc R . . .
C4 C 0.8557(6) 0.6838(5) 0.1846(3) 0.0310(15) Uani 1 1 d . . . .
H4 H 0.8824 0.7726 0.1889 0.037 Uiso 1 1 calc R . . .
C5 C 0.9100(6) 0.6171(5) 0.1397(3) 0.0270(14) Uani 1 1 d . . . .
H5 H 0.9768 0.6604 0.1145 0.032 Uiso 1 1 calc R . . .
C6 C 0.8683(6) 0.4888(5) 0.1310(3) 0.0249(13) Uani 1 1 d . . . .
H6 H 0.9062 0.4442 0.0998 0.030 Uiso 1 1 calc R . . .
C7 C 0.8391(5) 0.1945(4) 0.1276(3) 0.0147(11) Uani 1 1 d . . . .
C8 C 0.9209(5) 0.1433(5) 0.1772(3) 0.0211(12) Uani 1 1 d . . . .
H8 H 0.9026 0.1373 0.2236 0.025 Uiso 1 1 calc R . . .
C9 C 1.0297(6) 0.1009(5) 0.1584(3) 0.0275(14) Uani 1 1 d . . . .
H9 H 1.0869 0.0676 0.1922 0.033 Uiso 1 1 calc R . . .
C10 C 1.0538(6) 0.1075(5) 0.0909(3) 0.0242(13) Uani 1 1 d . . . .
H10 H 1.1277 0.0785 0.0781 0.029 Uiso 1 1 calc R . . .
C11 C 0.9720(5) 0.1557(5) 0.0417(3) 0.0220(13) Uani 1 1 d . . . .
H11 H 0.9887 0.1585 -0.0050 0.026 Uiso 1 1 calc R . . .
C12 C 0.8655(5) 0.2004(5) 0.0599(3) 0.0180(12) Uani 1 1 d . . . .
H12 H 0.8103 0.2351 0.0260 0.022 Uiso 1 1 calc R . . .
C13 C 0.5719(5) 0.2302(5) 0.0798(3) 0.0151(11) Uani 1 1 d . . . .
C14 C 0.5628(5) 0.3151(5) 0.0298(3) 0.0211(13) Uani 1 1 d . . . .
H14 H 0.6264 0.3942 0.0353 0.025 Uiso 1 1 calc R . . .
C15 C 0.4609(6) 0.2850(5) -0.0284(3) 0.0257(14) Uani 1 1 d . . . .
H15 H 0.4535 0.3425 -0.0633 0.031 Uiso 1 1 calc R . . .
C16 C 0.3701(5) 0.1685(5) -0.0344(3) 0.0247(13) Uani 1 1 d . . . .
H16 H 0.2998 0.1446 -0.0739 0.030 Uiso 1 1 calc R . . .
C17 C 0.3828(5) 0.0885(5) 0.0170(3) 0.0193(12) Uani 1 1 d . . . .
H17 H 0.3187 0.0098 0.0126 0.023 Uiso 1 1 calc R . . .
C18 C 0.1639(5) -0.1674(4) 0.3652(3) 0.0153(11) Uani 1 1 d . . . .
C19 C 0.0937(5) -0.1028(5) 0.3193(3) 0.0209(13) Uani 1 1 d . . . .
H19 H 0.1199 -0.0867 0.2751 0.025 Uiso 1 1 calc R . . .
C20 C -0.0161(6) -0.0610(5) 0.3376(3) 0.0299(14) Uani 1 1 d . . . .
H20 H -0.0640 -0.0162 0.3059 0.036 Uiso 1 1 calc R . . .
C21 C -0.0548(5) -0.0847(5) 0.4015(3) 0.0261(14) Uani 1 1 d . . . .
H21 H -0.1303 -0.0571 0.4135 0.031 Uiso 1 1 calc R . . .
C22 C 0.0150(5) -0.1480(5) 0.4482(3) 0.0237(13) Uani 1 1 d . . . .
H22 H -0.0105 -0.1626 0.4927 0.028 Uiso 1 1 calc R . . .
C23 C 0.1241(5) -0.1905(5) 0.4294(3) 0.0194(12) Uani 1 1 d . . . .
H23 H 0.1714 -0.2358 0.4611 0.023 Uiso 1 1 calc R . . .
C24 C 0.2421(5) -0.3907(5) 0.3249(3) 0.0168(12) Uani 1 1 d . . . .
C25 C 0.3387(6) -0.4590(5) 0.3197(3) 0.0294(14) Uani 1 1 d . . . .
H25 H 0.4319 -0.4170 0.3223 0.035 Uiso 1 1 calc R . . .
C26 C 0.2992(6) -0.5889(5) 0.3109(3) 0.0334(15) Uani 1 1 d . . . .
H26 H 0.3654 -0.6359 0.3082 0.040 Uiso 1 1 calc R . . .
C27 C 0.1638(6) -0.6490(5) 0.3059(3) 0.0315(15) Uani 1 1 d . . . .
H27 H 0.1372 -0.7377 0.3023 0.038 Uiso 1 1 calc R . . .
C28 C 0.0661(6) -0.5809(5) 0.3062(3) 0.0292(14) Uani 1 1 d . . . .
H28 H -0.0278 -0.6229 0.2999 0.035 Uiso 1 1 calc R . . .
C29 C 0.1050(6) -0.4512(5) 0.3158(3) 0.0233(13) Uani 1 1 d . . . .
H29 H 0.0380 -0.4043 0.3162 0.028 Uiso 1 1 calc R . . .
C30 C 0.4333(5) -0.1987(5) 0.4165(3) 0.0145(11) Uani 1 1 d . . . .
C31 C 0.4314(5) -0.2809(5) 0.4688(3) 0.0196(12) Uani 1 1 d . . . .
H31 H 0.3615 -0.3559 0.4645 0.023 Uiso 1 1 calc R . . .
C32 C 0.5323(6) -0.2531(5) 0.5275(3) 0.0271(14) Uani 1 1 d . . . .
H32 H 0.5323 -0.3085 0.5638 0.032 Uiso 1 1 calc R . . .
C33 C 0.6327(5) -0.1434(5) 0.5323(3) 0.0233(13) Uani 1 1 d . . . .
H33 H 0.7029 -0.1221 0.5720 0.028 Uiso 1 1 calc R . . .
C34 C 0.6296(5) -0.0656(5) 0.4787(3) 0.0192(12) Uani 1 1 d . . . .
H34 H 0.6992 0.0095 0.4824 0.023 Uiso 1 1 calc R . . .
C2S C 0.2293(7) 0.4773(6) 0.1341(3) 0.0400(17) Uani 1 1 d . . . .
H2SA H 0.2630 0.5634 0.1562 0.048 Uiso 0.24(4) 1 calc R P A 1
H2SB H 0.1601 0.4296 0.1598 0.048 Uiso 0.24(4) 1 calc R P A 1
H2SC H 0.2236 0.5548 0.1593 0.048 Uiso 0.76(4) 1 calc R P A 2
H2SD H 0.1731 0.4058 0.1541 0.048 Uiso 0.76(4) 1 calc R P A 2
Cl3S Cl 0.361(3) 0.406(3) 0.1337(8) 0.055(4) Uani 0.24(4) 1 d . P A 1
Cl3T Cl 0.3995(11) 0.4658(19) 0.1485(7) 0.069(4) Uani 0.76(4) 1 d . P A 2
Cl4S Cl 0.16041(17) 0.47873(16) 0.04559(8) 0.0439(4) Uani 1 1 d . . . .
C1S C 0.8265(6) 0.5340(6) 0.4303(3) 0.0327(15) Uani 1 1 d . . . .
H1SA H 0.8929 0.5939 0.4083 0.039 Uiso 1 1 calc R . . .
H1SB H 0.8343 0.4485 0.4179 0.039 Uiso 1 1 calc R . . .
Cl1S Cl 0.86418(17) 0.56463(16) 0.52246(8) 0.0436(4) Uani 1 1 d . . . .
Cl2S Cl 0.66069(18) 0.5482(2) 0.39893(9) 0.0562(5) Uani 1 1 d . . . .

loop_
_atom_site_aniso_label
_atom_site_aniso_U_11
_atom_site_aniso_U_22
_atom_site_aniso_U_33
_atom_site_aniso_U_23
_atom_site_aniso_U_13
_atom_site_aniso_U_12
Cu1 0.0196(4) 0.0344(4) 0.0146(4) 0.0054(3) 0.0051(3) -0.0019(3)
Cu2 0.0255(4) 0.0230(4) 0.0227(4) 0.0065(3) -0.0002(3) -0.0023(3)
Cu3 0.0203(4) 0.0360(4) 0.0128(4) 0.0045(3) 0.0044(3) 0.0002(3)
Cu4 0.0317(4) 0.0285(4) 0.0275(4) 0.0131(3) -0.0064(3) -0.0094(3)
Br1 0.0208(3) 0.0203(3) 0.0155(3) 0.0003(2) 0.0007(2) -0.0026(2)
Br2 0.0152(3) 0.0173(3) 0.0204(3) 0.0004(2) 0.0053(2) 0.0061(2)
Br3 0.0206(3) 0.0269(3) 0.0152(3) 0.0010(2) 0.0001(2) -0.0048(2)
Br4 0.0149(3) 0.0191(3) 0.0182(3) 0.0001(2) 0.0045(2) 0.0060(2)
N1 0.014(2) 0.021(2) 0.013(2) -0.0011(18) 0.0031(19) 0.0013(19)
N2 0.011(2) 0.018(2) 0.018(2) 0.0000(18) 0.0066(19) 0.0038(19)
P1 0.0131(7) 0.0165(7) 0.0124(7) 0.0011(5) 0.0032(6) 0.0016(6)
P2 0.0132(7) 0.0176(7) 0.0121(7) 0.0002(5) 0.0028(6) 0.0030(6)
C1 0.015(3) 0.021(3) 0.016(3) 0.001(2) 0.000(2) 0.001(2)
C2 0.029(3) 0.029(3) 0.025(3) -0.002(3) 0.005(3) 0.007(3)
C3 0.040(4) 0.025(3) 0.032(4) -0.009(3) 0.003(3) 0.013(3)
C4 0.036(4) 0.018(3) 0.037(4) 0.003(3) -0.003(3) 0.008(3)
C5 0.023(3) 0.019(3) 0.032(4) 0.003(3) -0.003(3) -0.003(2)
C6 0.025(3) 0.019(3) 0.031(3) 0.001(2) 0.009(3) 0.003(2)
C7 0.009(3) 0.013(3) 0.018(3) -0.002(2) 0.003(2) -0.005(2)
C8 0.020(3) 0.028(3) 0.015(3) 0.003(2) 0.000(2) 0.007(3)
C9 0.020(3) 0.024(3) 0.039(4) 0.010(3) -0.002(3) 0.008(3)
C10 0.019(3) 0.026(3) 0.030(3) -0.003(3) 0.006(3) 0.011(2)
C11 0.022(3) 0.025(3) 0.016(3) -0.004(2) 0.005(2) -0.001(2)
C12 0.020(3) 0.017(3) 0.017(3) -0.002(2) 0.002(2) 0.006(2)
C13 0.013(3) 0.024(3) 0.011(3) 0.003(2) 0.005(2) 0.006(2)
C14 0.017(3) 0.027(3) 0.020(3) 0.007(2) 0.002(2) 0.006(2)
C15 0.025(3) 0.039(4) 0.017(3) 0.012(3) 0.005(3) 0.014(3)
C16 0.013(3) 0.040(4) 0.020(3) -0.002(3) 0.001(2) 0.005(3)
C17 0.014(3) 0.026(3) 0.017(3) -0.003(2) 0.003(2) 0.003(2)
C18 0.014(3) 0.011(3) 0.019(3) -0.004(2) 0.001(2) 0.000(2)
C19 0.016(3) 0.021(3) 0.025(3) 0.003(2) 0.005(2) 0.002(2)
C20 0.025(3) 0.025(3) 0.040(4) 0.008(3) 0.002(3) 0.008(3)
C21 0.013(3) 0.028(3) 0.037(4) 0.002(3) 0.006(3) 0.005(3)
C22 0.021(3) 0.024(3) 0.026(3) -0.001(2) 0.009(3) 0.002(2)
C23 0.019(3) 0.017(3) 0.019(3) 0.000(2) -0.001(2) 0.002(2)
C24 0.019(3) 0.016(3) 0.014(3) -0.003(2) -0.002(2) 0.006(2)
C25 0.028(3) 0.024(3) 0.033(4) -0.005(3) -0.002(3) 0.006(3)
C26 0.035(4) 0.030(4) 0.035(4) -0.008(3) -0.007(3) 0.019(3)
C27 0.046(4) 0.016(3) 0.028(4) -0.004(3) -0.005(3) 0.008(3)
C28 0.033(4) 0.026(3) 0.023(3) -0.002(3) 0.003(3) -0.002(3)
C29 0.024(3) 0.021(3) 0.022(3) 0.002(2) 0.003(3) 0.001(3)
C30 0.013(3) 0.018(3) 0.014(3) -0.001(2) 0.006(2) 0.004(2)
C31 0.020(3) 0.022(3) 0.018(3) 0.004(2) 0.003(2) 0.007(2)
C32 0.034(4) 0.032(3) 0.016(3) 0.005(2) 0.001(3) 0.011(3)
C33 0.020(3) 0.030(3) 0.019(3) -0.004(2) 0.004(2) 0.006(3)
C34 0.012(3) 0.025(3) 0.018(3) -0.005(2) 0.002(2) 0.002(2)
C2S 0.042(4) 0.059(5) 0.030(4) 0.013(3) 0.012(3) 0.028(4)
Cl3S 0.023(7) 0.081(12) 0.067(7) -0.014(8) 0.007(5) 0.025(7)
Cl3T 0.041(3) 0.124(8) 0.063(4) 0.051(5) 0.025(3) 0.045(5)
Cl4S 0.0407(10) 0.0534(11) 0.0288(9) 0.0049(8) 0.0100(7) -0.0091(8)
C1S 0.023(3) 0.033(4) 0.040(4) -0.005(3) 0.004(3) 0.005(3)
Cl1S 0.0432(10) 0.0480(10) 0.0322(9) 0.0066(8) 0.0021(8) -0.0015(8)
Cl2S 0.0400(11) 0.0948(16) 0.0412(11) 0.0095(10) 0.0050(9) 0.0318(11)

loop_
_atom_type_symbol
_atom_type_description
_atom_type_scat_dispersion_real
_atom_type_scat_dispersion_imag
_atom_type_scat_source
C C 0.0033 0.0016 'International Tables Vol C Tables 4.2.6.8 and 6.1.1.4'
H H 0.0000 0.0000 'International Tables Vol C Tables 4.2.6.8 and 6.1.1.4'
N N 0.0061 0.0033 'International Tables Vol C Tables 4.2.6.8 and 6.1.1.4'
P P 0.1023 0.0942 'International Tables Vol C Tables 4.2.6.8 and 6.1.1.4'
Cu Cu 0.3201 1.2651 'International Tables Vol C Tables 4.2.6.8 and 6.1.1.4'
Br Br -0.2901 2.4595 'International Tables Vol C Tables 4.2.6.8 and 6.1.1.4'
Cl Cl 0.1484 0.1585 'International Tables Vol C Tables 4.2.6.8 and 6.1.1.4'

loop_
_geom_angle_atom_site_label_1
_geom_angle_atom_site_label_2
_geom_angle_atom_site_label_3
_geom_angle
Cu2 Cu1 Br4 50.35(2)
Cu4 Cu1 Cu2 92.49(3)
Cu4 Cu1 Br4 65.02(3)
Br1 Cu1 Cu2 144.28(3)
Br1 Cu1 Cu4 58.74(3)
Br1 Cu1 Br2 102.66(3)
Br1 Cu1 Br4 95.53(3)
Br2 Cu1 Cu2 72.31(3)
Br2 Cu1 Cu4 56.14(2)
Br2 Cu1 Br4 91.44(2)
P1 Cu1 Cu2 78.98(4)
P1 Cu1 Cu4 170.96(5)
P1 Cu1 Br1 127.80(5)
P1 Cu1 Br2 122.75(5)
P1 Cu1 Br4 106.70(4)
Cu3 Cu2 Cu1 85.74(3)
Br3 Cu2 Cu1 135.66(3)
Br3 Cu2 Cu3 54.83(2)
Br4 Cu2 Cu1 66.85(3)
Br4 Cu2 Cu3 60.03(3)
Br4 Cu2 Br3 102.77(3)
N1 Cu2 Cu1 94.59(12)
N1 Cu2 Cu3 150.95(13)
N1 Cu2 Br3 110.24(12)
N1 Cu2 Br4 145.61(12)
Cu2 Cu3 Cu4 93.40(3)
Cu2 Cu3 Br2 70.06(3)
Cu4 Cu3 Br2 52.89(2)
Br3 Cu3 Cu2 59.16(2)
Br3 Cu3 Cu4 148.34(3)
Br3 Cu3 Br2 99.50(3)
Br3 Cu3 Br4 101.78(3)
Br4 Cu3 Cu2 54.47(2)
Br4 Cu3 Cu4 68.78(3)
Br4 Cu3 Br2 93.03(3)
P2 Cu3 Cu2 174.81(5)
P2 Cu3 Cu4 81.54(4)
P2 Cu3 Br2 107.35(4)
P2 Cu3 Br3 126.02(5)
P2 Cu3 Br4 121.99(5)
Cu1 Cu4 Cu3 87.94(3)
Br1 Cu4 Cu1 56.32(2)
Br1 Cu4 Cu3 140.63(4)
Br2 Cu4 Cu1 59.17(3)
Br2 Cu4 Cu3 64.91(3)
Br2 Cu4 Br1 103.15(3)
N2 Cu4 Cu1 160.02(12)
N2 Cu4 Cu3 95.28(12)
N2 Cu4 Br1 112.98(12)
N2 Cu4 Br2 139.48(12)
Cu1 Br1 Cu4 64.94(3)
Cu1 Br2 Cu3 89.26(3)
Cu4 Br2 Cu1 64.69(3)
Cu4 Br2 Cu3 62.19(3)
Cu3 Br3 Cu2 66.01(3)
Cu2 Br4 Cu1 62.81(2)
Cu2 Br4 Cu3 65.50(3)
Cu3 Br4 Cu1 86.25(3)
C13 N1 Cu2 123.7(3)
C17 N1 Cu2 118.8(3)
C17 N1 C13 117.5(4)
C30 N2 Cu4 124.3(3)
C34 N2 Cu4 118.0(3)
C34 N2 C30 117.7(4)
C1 P1 Cu1 115.58(17)
C1 P1 C7 105.1(2)
C1 P1 C13 103.5(2)
C7 P1 Cu1 113.55(17)
C7 P1 C13 102.9(2)
C13 P1 Cu1 114.83(16)
C18 P2 Cu3 114.37(17)
C18 P2 C24 104.4(2)
C18 P2 C30 103.6(2)
C24 P2 Cu3 115.50(17)
C24 P2 C30 102.6(2)
C30 P2 Cu3 114.79(16)
C2 C1 P1 117.5(4)
C6 C1 P1 123.5(4)
C6 C1 C2 119.0(5)
C1 C2 H2 119.9
C3 C2 C1 120.3(5)
C3 C2 H2 119.9
C2 C3 H3 120.0
C2 C3 C4 120.0(6)
C4 C3 H3 120.0
C3 C4 H4 120.2
C5 C4 C3 119.6(5)
C5 C4 H4 120.2
C4 C5 H5 119.6
C6 C5 C4 120.8(5)
C6 C5 H5 119.6
C1 C6 H6 119.9
C5 C6 C1 120.2(5)
C5 C6 H6 119.9
C8 C7 P1 116.7(4)
C12 C7 P1 123.8(4)
C12 C7 C8 119.5(5)
C7 C8 H8 120.1
C9 C8 C7 119.8(5)
C9 C8 H8 120.1
C8 C9 H9 120.1
C10 C9 C8 119.7(5)
C10 C9 H9 120.1
C9 C10 H10 119.7
C11 C10 C9 120.7(5)
C11 C10 H10 119.7
C10 C11 H11 119.9
C10 C11 C12 120.2(5)
C12 C11 H11 119.9
C7 C12 H12 119.9
C11 C12 C7 120.1(5)
C11 C12 H12 119.9
N1 C13 P1 113.4(4)
N1 C13 C14 121.7(5)
C14 C13 P1 124.9(4)
C13 C14 H14 120.0
C13 C14 C15 120.0(5)
C15 C14 H14 120.0
C14 C15 H15 120.9
C16 C15 C14 118.2(5)
C16 C15 H15 120.9
C15 C16 H16 120.3
C17 C16 C15 119.4(5)
C17 C16 H16 120.3
N1 C17 C16 123.2(5)
N1 C17 H17 118.4
C16 C17 H17 118.4
C19 C18 P2 117.4(4)
C19 C18 C23 119.2(5)
C23 C18 P2 123.4(4)
C18 C19 H19 119.9
C18 C19 C20 120.2(5)
C20 C19 H19 119.9
C19 C20 H20 120.0
C21 C20 C19 120.1(5)
C21 C20 H20 120.0
C20 C21 H21 119.8
C22 C21 C20 120.4(5)
C22 C21 H21 119.8
C21 C22 H22 120.4
C21 C22 C23 119.3(5)
C23 C22 H22 120.4
C18 C23 C22 120.8(5)
C18 C23 H23 119.6
C22 C23 H23 119.6
C25 C24 P2 116.9(4)
C29 C24 P2 123.0(4)
C29 C24 C25 119.9(5)
C24 C25 H25 120.0
C24 C25 C26 120.1(5)
C26 C25 H25 120.0
C25 C26 H26 120.2
C27 C26 C25 119.7(6)
C27 C26 H26 120.2
C26 C27 H27 119.8
C26 C27 C28 120.4(5)
C28 C27 H27 119.8
C27 C28 H28 119.9
C27 C28 C29 120.1(5)
C29 C28 H28 119.9
C24 C29 C28 119.5(5)
C24 C29 H29 120.2
C28 C29 H29 120.2
N2 C30 P2 113.8(4)
N2 C30 C31 121.7(5)
C31 C30 P2 124.4(4)
C30 C31 H31 120.3
C30 C31 C32 119.5(5)
C32 C31 H31 120.3
C31 C32 H32 120.5
C33 C32 C31 119.0(5)
C33 C32 H32 120.5
C32 C33 H33 120.5
C34 C33 C32 118.9(5)
C34 C33 H33 120.5
N2 C34 C33 123.2(5)
N2 C34 H34 118.4
C33 C34 H34 118.4
H2SA C2S H2SB 108.9
H2SC C2S H2SD 107.7
Cl3S C2S H2SA 110.8
Cl3S C2S H2SB 110.8
Cl3S C2S Cl4S 104.7(6)
Cl3T C2S H2SC 108.8
Cl3T C2S H2SD 108.8
Cl3T C2S Cl4S 113.8(5)
Cl4S C2S H2SA 110.8
Cl4S C2S H2SB 110.8
Cl4S C2S H2SC 108.8
Cl4S C2S H2SD 108.8
H1SA C1S H1SB 108.2
Cl1S C1S H1SA 109.7
Cl1S C1S H1SB 109.7
Cl2S C1S H1SA 109.7
Cl2S C1S H1SB 109.7
Cl2S C1S Cl1S 110.0(3)

loop_
_geom_bond_atom_site_label_1
_geom_bond_atom_site_label_2
_geom_bond_distance
Cu1 Cu2 2.7692(10)
Cu1 Cu4 2.6454(10)
Cu1 Br1 2.4301(9)
Cu1 Br2 2.5129(9)
Cu1 Br4 2.8626(10)
Cu1 P1 2.1938(14)
Cu2 Cu3 2.6803(9)
Cu2 Br3 2.5187(9)
Cu2 Br4 2.3970(9)
Cu2 N1 1.958(4)
Cu3 Cu4 2.6951(10)
Cu3 Br2 2.7596(10)
Cu3 Br3 2.3980(9)
Cu3 Br4 2.5515(9)
Cu3 P2 2.1876(14)
Cu4 Br1 2.4963(9)
Cu4 Br2 2.4300(9)
Cu4 N2 1.963(4)
N1 C13 1.365(6)
N1 C17 1.353(6)
N2 C30 1.360(6)
N2 C34 1.354(6)
P1 C1 1.821(5)
P1 C7 1.824(5)
P1 C13 1.842(5)
P2 C18 1.823(5)
P2 C24 1.825(5)
P2 C30 1.845(5)
C1 C2 1.403(7)
C1 C6 1.397(7)
C2 H2 0.9500
C2 C3 1.380(8)
C3 H3 0.9500
C3 C4 1.398(8)
C4 H4 0.9500
C4 C5 1.384(8)
C5 H5 0.9500
C5 C6 1.375(7)
C6 H6 0.9500
C7 C8 1.398(7)
C7 C12 1.385(7)
C8 H8 0.9500
C8 C9 1.396(8)
C9 H9 0.9500
C9 C10 1.375(8)
C10 H10 0.9500
C10 C11 1.374(8)
C11 H11 0.9500
C11 C12 1.384(7)
C12 H12 0.9500
C13 C14 1.379(7)
C14 H14 0.9500
C14 C15 1.387(7)
C15 H15 0.9500
C15 C16 1.387(8)
C16 H16 0.9500
C16 C17 1.366(7)
C17 H17 0.9500
C18 C19 1.378(7)
C18 C23 1.386(7)
C19 H19 0.9500
C19 C20 1.399(8)
C20 H20 0.9500
C20 C21 1.377(8)
C21 H21 0.9500
C21 C22 1.376(8)
C22 H22 0.9500
C22 C23 1.399(7)
C23 H23 0.9500
C24 C25 1.388(7)
C24 C29 1.386(7)
C25 H25 0.9500
C25 C26 1.392(8)
C26 H26 0.9500
C26 C27 1.375(8)
C27 H27 0.9500
C27 C28 1.383(8)
C28 H28 0.9500
C28 C29 1.391(7)
C29 H29 0.9500
C30 C31 1.383(7)
C31 H31 0.9500
C31 C32 1.386(7)
C32 H32 0.9500
C32 C33 1.382(7)
C33 H33 0.9500
C33 C34 1.371(7)
C34 H34 0.9500
C2S H2SA 0.9900
C2S H2SB 0.9900
C2S H2SC 0.9900
C2S H2SD 0.9900
C2S Cl3S 1.713(16)
C2S Cl3T 1.754(9)
C2S Cl4S 1.757(6)
C1S H1SA 0.9900
C1S H1SB 0.9900
C1S Cl1S 1.777(6)
C1S Cl2S 1.754(6)

loop_
_geom_torsion_atom_site_label_1
_geom_torsion_atom_site_label_2
_geom_torsion_atom_site_label_3
_geom_torsion_atom_site_label_4
_geom_torsion
Cu1 P1 C1 C2 -28.2(5)
Cu1 P1 C1 C6 151.1(4)
Cu1 P1 C7 C8 -25.0(4)
Cu1 P1 C7 C12 156.9(4)
Cu1 P1 C13 N1 -35.0(4)
Cu1 P1 C13 C14 146.9(4)
Cu2 N1 C13 P1 4.6(5)
Cu2 N1 C13 C14 -177.2(4)
Cu2 N1 C17 C16 178.2(4)
Cu3 P2 C18 C19 16.6(4)
Cu3 P2 C18 C23 -164.6(4)
Cu3 P2 C24 C25 68.8(4)
Cu3 P2 C24 C29 -106.2(4)
Cu3 P2 C30 N2 27.8(4)
Cu3 P2 C30 C31 -153.7(4)
Cu4 N2 C30 P2 -2.1(5)
Cu4 N2 C30 C31 179.4(4)
Cu4 N2 C34 C33 -179.6(4)
N1 C13 C14 C15 -0.3(8)
N2 C30 C31 C32 0.1(8)
P1 C1 C2 C3 -177.3(4)
P1 C1 C6 C5 178.0(4)
P1 C7 C8 C9 -176.9(4)
P1 C7 C12 C11 178.0(4)
P1 C13 C14 C15 177.7(4)
P2 C18 C19 C20 179.0(4)
P2 C18 C23 C22 -179.5(4)
P2 C24 C25 C26 179.8(4)
P2 C24 C29 C28 179.2(4)
P2 C30 C31 C32 -178.3(4)
C1 P1 C7 C8 102.3(4)
C1 P1 C7 C12 -75.8(5)
C1 P1 C13 N1 -161.8(4)
C1 P1 C13 C14 20.0(5)
C1 C2 C3 C4 -1.1(9)
C2 C1 C6 C5 -2.6(8)
C2 C3 C4 C5 -1.8(9)
C3 C4 C5 C6 2.5(9)
C4 C5 C6 C1 -0.2(9)
C6 C1 C2 C3 3.3(8)
C7 P1 C1 C2 -154.2(4)
C7 P1 C1 C6 25.1(5)
C7 P1 C13 N1 88.9(4)
C7 P1 C13 C14 -89.2(5)
C7 C8 C9 C10 -1.3(8)
C8 C7 C12 C11 0.0(7)
C8 C9 C10 C11 0.2(8)
C9 C10 C11 C12 1.1(8)
C10 C11 C12 C7 -1.2(8)
C12 C7 C8 C9 1.2(7)
C13 N1 C17 C16 1.0(7)
C13 P1 C1 C2 98.2(4)
C13 P1 C1 C6 -82.5(5)
C13 P1 C7 C8 -149.7(4)
C13 P1 C7 C12 32.2(5)
C13 C14 C15 C16 0.0(8)
C14 C15 C16 C17 0.7(8)
C15 C16 C17 N1 -1.3(8)
C17 N1 C13 P1 -178.4(4)
C17 N1 C13 C14 -0.2(7)
C18 P2 C24 C25 -164.7(4)
C18 P2 C24 C29 20.2(5)
C18 P2 C30 N2 -97.6(4)
C18 P2 C30 C31 80.9(5)
C18 C19 C20 C21 -0.3(8)
C19 C18 C23 C22 -0.7(7)
C19 C20 C21 C22 0.9(8)
C20 C21 C22 C23 -1.4(8)
C21 C22 C23 C18 1.3(8)
C23 C18 C19 C20 0.2(7)
C24 P2 C18 C19 -110.6(4)
C24 P2 C18 C23 68.2(5)
C24 P2 C30 N2 154.0(4)
C24 P2 C30 C31 -27.5(5)
C24 C25 C26 C27 1.2(9)
C25 C24 C29 C28 4.2(8)
C25 C26 C27 C28 3.2(9)
C26 C27 C28 C29 -3.9(9)
C27 C28 C29 C24 0.2(8)
C29 C24 C25 C26 -5.0(8)
C30 N2 C34 C33 -0.1(7)
C30 P2 C18 C19 142.3(4)
C30 P2 C18 C23 -38.9(5)
C30 P2 C24 C25 -56.9(5)
C30 P2 C24 C29 128.1(4)
C30 C31 C32 C33 0.0(8)
C31 C32 C33 C34 -0.1(8)
C32 C33 C34 N2 0.2(8)
C34 N2 C30 P2 178.5(4)
C34 N2 C30 C31 0.0(7)
